data_2009180
loop_
_publ_author_name
'Kang, Sung Kwon'
'Miller, Gordon J.'

_publ_section_title
;
 BaAg~2~
;
_journal_issue 11
_journal_name_full 'Acta Crystallographica Section C'
_journal_page_first IUC9900134
_journal_paper_doi 10.1107/S0108270199098595
_journal_volume 55
_journal_year 1999
_chemical_formula_iupac 'Ba1 Ag2'
_chemical_formula_sum 'Ag2 Ba'
_chemical_formula_weight 353.08
_chemical_name_systematic ?
_space_group_IT_number 74
_symmetry_cell_setting orthorhombic
_symmetry_space_group_name_Hall '-I 2b 2'
_symmetry_space_group_name_H-M 'I m m a'
_cell_angle_alpha 90.00
_cell_angle_beta 90.00
_cell_angle_gamma 90.00
_cell_formula_units_Z 4
_cell_length_a 4.9511(10)
_cell_length_b 8.0427(16)
_cell_length_c 8.4362(17)
_cell_measurement_reflns_used 47
_cell_measurement_temperature 293(2)
_cell_measurement_theta_max 24.87
_cell_measurement_theta_min 6.83
_cell_volume 335.93(12)
_computing_cell_refinement TEXSAN
_computing_data_collection 'TEXSAN (Molecular Structure Corporation, 1990)'
_computing_data_reduction TEXSAN
_computing_structure_refinement 'SHELXTL-Plus (Sheldrick, 1997)'
_computing_structure_solution 'SHELXS97 (Sheldrick, 1990)'
_diffrn_ambient_temperature 293(2)
_diffrn_measured_fraction_theta_full 0.476
_diffrn_measured_fraction_theta_max 0.476
_diffrn_measurement_device_type 'Rigaku AFC-6R'
_diffrn_measurement_method 2\q-\w
_diffrn_radiation_monochromator graphite
_diffrn_radiation_source 'rotating anode'
_diffrn_radiation_type MoK\a
_diffrn_radiation_wavelength 0.71073
_diffrn_reflns_av_R_equivalents 0.066
_diffrn_reflns_av_sigmaI/netI 0.0593
_diffrn_reflns_limit_h_max 6
_diffrn_reflns_limit_h_min -6
_diffrn_reflns_limit_k_max 11
_diffrn_reflns_limit_k_min 0
_diffrn_reflns_limit_l_max 11
_diffrn_reflns_limit_l_min -11
_diffrn_reflns_number 1007
_diffrn_reflns_theta_full 30.02
_diffrn_reflns_theta_max 30.02
_diffrn_reflns_theta_min 3.50
_diffrn_standards_decay_% 4.0
_diffrn_standards_interval_count 150
_diffrn_standards_number 3
_exptl_absorpt_coefficient_mu 22.826
_exptl_absorpt_correction_T_max 0.319
_exptl_absorpt_correction_T_min 0.240
_exptl_absorpt_correction_type psi-scan
_exptl_absorpt_process_details '(North et al., 1968)'
_exptl_crystal_colour Gold
_exptl_crystal_density_diffrn 6.981
_exptl_crystal_density_method 'not measured'
_exptl_crystal_description Plate
_exptl_crystal_F_000 600
_exptl_crystal_size_max 0.15
_exptl_crystal_size_mid 0.05
_exptl_crystal_size_min 0.05
_refine_diff_density_max 2.934
_refine_diff_density_min -3.681
_refine_ls_extinction_coef 0.0030(4)
_refine_ls_extinction_method SHELXL
_refine_ls_goodness_of_fit_ref 1.277
_refine_ls_hydrogen_treatment none
_refine_ls_matrix_type full
_refine_ls_number_parameters 12
_refine_ls_number_reflns 289
_refine_ls_number_restraints 0
_refine_ls_restrained_S_all 1.277
_refine_ls_R_factor_all 0.057
_refine_ls_R_factor_gt 0.037
_refine_ls_shift/su_max <0.001
_refine_ls_shift/su_mean 0.000
_refine_ls_structure_factor_coef Fsqd
_refine_ls_weighting_details 'w = 1/[\s^2^(Fo^2^)+(0.0132P)^2^+14.8353P] where P = (Fo^2^+2Fc^2^)/3'
_refine_ls_weighting_scheme calc
_refine_ls_wR_factor_ref 0.074
_reflns_number_gt 267
_reflns_number_total 289
_reflns_threshold_expression I>2\s(I)
_cod_data_source_file qb0118.cif
_cod_data_source_block QB0118
_cod_depositor_comments
;
The following automatic conversions were performed:
'_symmetry_cell_setting' value 'Orthorhombic' changed to 'orthorhombic'
according to '/home/saulius/struct/CIF-dictionaries/cif_core.dic'
dictionary named 'cif_core.dic' version 2.4.1 from 2010-06-29.

Automatic conversion script
Id: cif_fix_enum 1527 2010-12-29 10:47:43Z saulius 

The following automatic conversions were performed:

'_symmetry_cell_setting' value 'Orthorhombic' changed to
'orthorhombic' according to
/home/saulius/struct/CIF-dictionaries/cif_core.dic dictionary named
'cif_core.dic' version 2.4.1 from 2010-06-29.

Automatic conversion script
Id: cif_fix_values 1715 2011-07-08 13:25:40Z adriana 

The following automatic conversions were performed:

'_refine_ls_weighting_scheme' value 'calc w =
1/[\s^2^(Fo^2^)+(0.0132P)^2^+14.8353P] where P = (Fo^2^+2Fc^2^)/3'
was changed to 'calc'. New tag '_refine_ls_weighting_details' was
created. The value of the new tag was set to 'w =
1/[\s^2^(Fo^2^)+(0.0132P)^2^+14.8353P] where P = (Fo^2^+2Fc^2^)/3'.

Automatic conversion script
Id: cif_fix_values 3143 2015-03-26 13:38:13Z robertas 
;
_cod_database_code 2009180

loop_
_symmetry_equiv_pos_as_xyz
'x, y, z'
'-x, -y+1/2, z'
'-x, y+1/2, -z'
'x, -y, -z'
'x+1/2, y+1/2, z+1/2'
'-x+1/2, -y+1, z+1/2'
'-x+1/2, y+1, -z+1/2'
'x+1/2, -y+1/2, -z+1/2'
'-x, -y, -z'
'x, y-1/2, -z'
'x, -y-1/2, z'
'-x, y, z'
'-x+1/2, -y+1/2, -z+1/2'
'x+1/2, y, -z+1/2'
'x+1/2, -y, z+1/2'
'-x+1/2, y+1/2, z+1/2'

loop_
_atom_site_label
_atom_site_fract_x
_atom_site_fract_y
_atom_site_fract_z
_atom_site_U_iso_or_equiv
_atom_site_adp_type
_atom_site_calc_flag
_atom_site_refinement_flags
_atom_site_occupancy
_atom_site_disorder_assembly
_atom_site_disorder_group
_atom_site_type_symbol
Ba1 0 .25 .53875(11) .0189(3) Uani d S 1 . . Ba
Ag2 0 .44776(12) .16449(10) .0227(3) Uani d S 1 . . Ag

loop_
_atom_site_aniso_label
_atom_site_aniso_U_11
_atom_site_aniso_U_22
_atom_site_aniso_U_33
_atom_site_aniso_U_12
_atom_site_aniso_U_13
_atom_site_aniso_U_23
Ba1 .0222(5) .0163(5) .0183(5) .000 .000 .000
Ag2 .0205(5) .0300(5) .0175(5) .000 .000 -.0014(3)

loop_
_atom_type_symbol
_atom_type_description
_atom_type_scat_dispersion_real
_atom_type_scat_dispersion_imag
_atom_type_scat_source
Ag Ag -0.8971 1.1015 'International Tables Vol C Tables 4.2.6.8 and 6.1.1.4'
Ba Ba -0.3244 2.2819 'International Tables Vol C Tables 4.2.6.8 and 6.1.1.4'

loop_
_geom_angle_atom_site_label_1
_geom_angle_atom_site_label_2
_geom_angle_atom_site_label_3
_geom_angle_site_symmetry_1
_geom_angle_site_symmetry_3
_geom_angle
Ag2 Ba1 Ag2 13_455 14_455 55.68(3)
Ag2 Ba1 Ag2 13_455 14 119.54(4)
Ag2 Ba1 Ag2 14_455 14 93.26(3)
Ag2 Ba1 Ag2 13_455 13 93.26(3)
Ag2 Ba1 Ag2 14_455 13 119.54(4)
Ag2 Ba1 Ag2 14 13 55.68(3)
Ag2 Ba1 Ag2 13_455 9_566 133.358(15)
Ag2 Ba1 Ag2 14_455 9_566 92.056(13)
Ag2 Ba1 Ag2 14 9_566 92.056(13)
Ag2 Ba1 Ag2 13 9_566 133.358(15)
Ag2 Ba1 Ag2 13_455 10_556 92.056(13)
Ag2 Ba1 Ag2 14_455 10_556 133.358(15)
Ag2 Ba1 Ag2 14 10_556 133.358(15)
Ag2 Ba1 Ag2 13 10_556 92.056(13)
Ag2 Ba1 Ag2 9_566 10_556 88.31(4)
Ag2 Ba1 Ag2 13_455 2 48.719(18)
Ag2 Ba1 Ag2 14_455 2 76.14(3)
Ag2 Ba1 Ag2 14 2 76.14(3)
Ag2 Ba1 Ag2 13 2 48.719(18)
Ag2 Ba1 Ag2 9_566 2 162.58(3)
Ag2 Ba1 Ag2 10_556 2 109.11(2)
Ag2 Ba1 Ag2 13_455 . 76.14(3)
Ag2 Ba1 Ag2 14_455 . 48.719(18)
Ag2 Ba1 Ag2 14 . 48.719(18)
Ag2 Ba1 Ag2 13 . 76.14(3)
Ag2 Ba1 Ag2 9_566 . 109.11(2)
Ag2 Ba1 Ag2 10_556 . 162.58(3)
Ag2 Ba1 Ag2 2 . 53.47(4)
Ag2 Ba1 Ag2 13_455 6 162.96(3)
Ag2 Ba1 Ag2 14_455 6 109.286(16)
Ag2 Ba1 Ag2 14 6 48.57(3)
Ag2 Ba1 Ag2 13 6 87.944(18)
Ag2 Ba1 Ag2 9_566 6 47.428(19)
Ag2 Ba1 Ag2 10_556 6 104.89(3)
Ag2 Ba1 Ag2 2 6 124.23(2)
Ag2 Ba1 Ag2 . 6 87.689(15)
Ag2 Ba1 Ag2 13_455 5_445 48.57(3)
Ag2 Ba1 Ag2 14_455 5_445 87.944(18)
Ag2 Ba1 Ag2 14 5_445 162.96(3)
Ag2 Ba1 Ag2 13 5_445 109.286(16)
Ag2 Ba1 Ag2 9_566 5_445 104.89(3)
Ag2 Ba1 Ag2 10_556 5_445 47.428(19)
Ag2 Ba1 Ag2 2 5_445 87.689(15)
Ag2 Ba1 Ag2 . 5_445 124.23(2)
Ag2 Ba1 Ag2 6 5_445 146.00(4)
Ag2 Ba1 Ag2 13_455 5_545 109.286(16)
Ag2 Ba1 Ag2 14_455 5_545 162.96(3)
Ag2 Ba1 Ag2 14 5_545 87.944(18)
Ag2 Ba1 Ag2 13 5_545 48.57(3)
Ag2 Ba1 Ag2 9_566 5_545 104.89(3)
Ag2 Ba1 Ag2 10_556 5_545 47.428(18)
Ag2 Ba1 Ag2 2 5_545 87.689(15)
Ag2 Ba1 Ag2 . 5_545 124.23(2)
Ag2 Ba1 Ag2 6 5_545 84.14(3)
Ag2 Ba1 Ag2 5_445 5_545 86.05(3)
Ag2 Ba1 Ag2 13_455 6_455 87.944(18)
Ag2 Ba1 Ag2 14_455 6_455 48.57(3)
Ag2 Ba1 Ag2 14 6_455 109.286(16)
Ag2 Ba1 Ag2 13 6_455 162.96(3)
Ag2 Ba1 Ag2 9_566 6_455 47.428(19)
Ag2 Ba1 Ag2 10_556 6_455 104.89(3)
Ag2 Ba1 Ag2 2 6_455 124.23(2)
Ag2 Ba1 Ag2 . 6_455 87.689(15)
Ag2 Ba1 Ag2 6 6_455 86.05(3)
Ag2 Ba1 Ag2 5_445 6_455 84.14(3)
Ag2 Ba1 Ag2 5_545 6_455 146.00(4)
Ag2 Ag2 Ag2 14 14_455 119.53(6)
Ag2 Ag2 Ag2 14 9_565 118.81(3)
Ag2 Ag2 Ag2 14_455 9_565 118.81(3)
Ag2 Ag2 Ag2 14 2 90.0
Ag2 Ag2 Ag2 14_455 2 90.0
Ag2 Ag2 Ag2 9_565 2 106.85(4)
Ag2 Ag2 Ba1 14 13_455 151.830(16)
Ag2 Ag2 Ba1 14_455 13_455 68.00(2)
Ag2 Ag2 Ba1 9_565 13_455 69.73(3)
Ag2 Ag2 Ba1 2 13_455 62.159(17)
Ag2 Ag2 Ba1 14 13 68.00(2)
Ag2 Ag2 Ba1 14_455 13 151.830(16)
Ag2 Ag2 Ba1 9_565 13 69.73(3)
Ag2 Ag2 Ba1 2 13 62.159(17)
Ba1 Ag2 Ba1 13_455 13 93.26(3)
Ag2 Ag2 Ba1 14 9_566 68.82(2)
Ag2 Ag2 Ba1 14_455 9_566 68.82(2)
Ag2 Ag2 Ba1 9_565 9_566 119.00(5)
Ag2 Ag2 Ba1 2 9_566 134.16(2)
Ba1 Ag2 Ba1 13_455 9_566 133.358(15)
Ba1 Ag2 Ba1 13 9_566 133.358(15)
Ag2 Ag2 Ba1 14 . 63.28(3)
Ag2 Ag2 Ba1 14_455 . 63.28(3)
Ag2 Ag2 Ba1 9_565 . 170.11(5)
Ag2 Ag2 Ba1 2 . 63.264(18)
Ba1 Ag2 Ba1 13_455 . 103.86(3)
Ba1 Ag2 Ba1 13 . 103.86(3)
Ba1 Ag2 Ba1 9_566 . 70.89(2)
Ag2 Ag2 Ba1 14 5_554 63.749(18)
Ag2 Ag2 Ba1 14_455 5_554 137.455(18)
Ag2 Ag2 Ba1 9_565 5_554 61.71(3)
Ag2 Ag2 Ba1 2 5_554 132.069(15)
Ba1 Ag2 Ba1 13_455 5_554 131.43(3)
Ba1 Ag2 Ba1 13 5_554 70.714(16)
Ba1 Ag2 Ba1 9_566 5_554 75.11(3)
Ba1 Ag2 Ba1 . 5_554 124.23(2)
Ag2 Ag2 Ba1 14 5_454 137.455(18)
Ag2 Ag2 Ba1 14_455 5_454 63.749(18)
Ag2 Ag2 Ba1 9_565 5_454 61.71(3)
Ag2 Ag2 Ba1 2 5_454 132.069(15)
Ba1 Ag2 Ba1 13_455 5_454 70.714(16)
Ba1 Ag2 Ba1 13 5_454 131.43(3)
Ba1 Ag2 Ba1 9_566 5_454 75.11(3)
Ba1 Ag2 Ba1 . 5_454 124.23(2)
Ba1 Ag2 Ba1 5_554 5_454 86.05(3)

loop_
_geom_bond_atom_site_label_1
_geom_bond_atom_site_label_2
_geom_bond_site_symmetry_2
_geom_bond_distance
_geom_bond_publ_flag
Ba1 Ag2 13_455 3.4056(9) ?
Ba1 Ag2 14_455 3.4056(9) ?
Ba1 Ag2 14 3.4056(9) ?
Ba1 Ag2 13 3.4056(9) ?
Ba1 Ag2 9_566 3.4895(12) ?
Ba1 Ag2 10_556 3.4895(12) ?
Ba1 Ag2 2 3.5353(13) ?
Ba1 Ag2 . 3.5353(13) ?
Ba1 Ag2 6 3.6280(9) ?
Ba1 Ag2 5_445 3.6280(9) ?
Ba1 Ag2 5_545 3.6280(9) ?
Ba1 Ag2 6_455 3.6280(9) ?
Ag2 Ag2 14 2.8653(9) ?
Ag2 Ag2 14_455 2.8653(9) ?
Ag2 Ag2 9_565 2.8998(18) ?
Ag2 Ag2 2 3.181(2) ?
Ag2 Ba1 13_455 3.4056(9) ?
Ag2 Ba1 13 3.4056(9) ?
Ag2 Ba1 9_566 3.4895(12) ?
Ag2 Ba1 5_554 3.6280(9) ?
Ag2 Ba1 5_454 3.6280(9) ?
